data_2227695
loop_
_publ_author_name
'Wang, Ping Ping'
'Gong, Jiang'
'Ni, Shi-Feng'

_publ_section_title
;
 7-(1,3-Dioxolan-2-ylmethyl)-1,3-dimethyl-2,6-dioxo-2,3,6,7-tetrahydro-1<i>H</i>-purin-9-ium
 tetrachloridoferrate(III)
;
_journal_coeditor_code JH2188
_journal_issue 10
_journal_name_full 'Acta Crystallographica Section E'
_journal_page_first m1247
_journal_paper_doi 10.1107/S1600536810034720
_journal_volume 66
_journal_year 2010
_chemical_formula_iupac '(C11 H15 N4 O4) [Fe Cl4]'
_chemical_formula_moiety 'C11 H15 N4 O4 +, Cl4 Fe -'
_chemical_formula_sum 'C11 H15 Cl4 Fe N4 O4'
_chemical_formula_weight 464.92
_chemical_name_systematic
;
7-(1,3-Dioxolan-2-ylmethyl)-1,3-dimethyl-2,6-dioxo-2,3,6,7-tetrahydro-
1<i>H</i>-purin-9-ium tetrachloridoferrate(III)
;
_space_group_IT_number 77
_symmetry_cell_setting tetragonal
_symmetry_space_group_name_Hall 'P 4c'
_symmetry_space_group_name_H-M 'P 42'
_atom_sites_solution_hydrogens geom
_atom_sites_solution_primary direct
_atom_sites_solution_secondary difmap
_audit_creation_method SHELXL-97
_cell_angle_alpha 90.00
_cell_angle_beta 90.00
_cell_angle_gamma 90.00
_cell_formula_units_Z 8
_cell_length_a 20.2947(4)
_cell_length_b 20.2947(4)
_cell_length_c 9.0692(4)
_cell_measurement_reflns_used 8917
_cell_measurement_temperature 293(2)
_cell_measurement_theta_max 26.5
_cell_measurement_theta_min 2.2
_cell_volume 3735.38(19)
_computing_cell_refinement 'SAINT (Bruker, 2000)'
_computing_data_collection 'SMART (Bruker, 2000)'
_computing_data_reduction 'SAINT (Bruker, 2000)'
_computing_molecular_graphics 'SHELXTL (Sheldrick, 2008)'
_computing_publication_material 'SHELXL97 (Sheldrick, 2008)'
_computing_structure_refinement 'SHELXL97 (Sheldrick, 2008)'
_computing_structure_solution 'SHELXS97 (Sheldrick, 2008)'
_diffrn_ambient_temperature 293(2)
_diffrn_measured_fraction_theta_full 1.000
_diffrn_measured_fraction_theta_max 1.000
_diffrn_measurement_device_type 'Bruker SMART APEX area-detector'
_diffrn_measurement_method '\f and \w scan'
_diffrn_radiation_monochromator graphite
_diffrn_radiation_source 'fine-focus sealed tube'
_diffrn_radiation_type MoK\a
_diffrn_radiation_wavelength 0.71073
_diffrn_reflns_av_R_equivalents 0.0457
_diffrn_reflns_av_sigmaI/netI 0.0562
_diffrn_reflns_limit_h_max 23
_diffrn_reflns_limit_h_min -24
_diffrn_reflns_limit_k_max 23
_diffrn_reflns_limit_k_min -24
_diffrn_reflns_limit_l_max 10
_diffrn_reflns_limit_l_min -9
_diffrn_reflns_number 19874
_diffrn_reflns_theta_full 25.02
_diffrn_reflns_theta_max 25.02
_diffrn_reflns_theta_min 1.00
_exptl_absorpt_coefficient_mu 1.402
_exptl_absorpt_correction_T_max 0.852
_exptl_absorpt_correction_T_min 0.775
_exptl_absorpt_correction_type multi-scan
_exptl_absorpt_process_details '(SADABS; Bruker, 2000)'
_exptl_crystal_colour colourless
_exptl_crystal_density_diffrn 1.653
_exptl_crystal_density_method 'not measured'
_exptl_crystal_description block
_exptl_crystal_F_000 1880.0
_exptl_crystal_size_max 0.27
_exptl_crystal_size_mid 0.16
_exptl_crystal_size_min 0.13
_refine_diff_density_max 0.494
_refine_diff_density_min -0.313
_refine_ls_abs_structure_details 'Flack (1983), 2724 Friedel pairs'
_refine_ls_abs_structure_Flack 0.10(4)
_refine_ls_extinction_method none
_refine_ls_goodness_of_fit_ref 1.302
_refine_ls_hydrogen_treatment constr
_refine_ls_matrix_type full
_refine_ls_number_parameters 447
_refine_ls_number_reflns 6253
_refine_ls_number_restraints 13
_refine_ls_restrained_S_all 1.301
_refine_ls_R_factor_all 0.1090
_refine_ls_R_factor_gt 0.0992
_refine_ls_shift/su_max 0.000
_refine_ls_shift/su_mean 0.000
_refine_ls_structure_factor_coef Fsqd
_refine_ls_weighting_details 'calc w=1/[\s^2^(Fo^2^)+(0.0665P)^2^+7.3566P] where P=(Fo^2^+2Fc^2^)/3'
_refine_ls_weighting_scheme calc
_refine_ls_wR_factor_gt 0.1987
_refine_ls_wR_factor_ref 0.2065
_reflns_number_gt 5589
_reflns_number_total 6253
_reflns_threshold_expression I>2sigma(I)
_cod_data_source_file jh2188.cif
_cod_data_source_block I
_cod_database_code 2227695
_cod_database_fobs_code 2227695

loop_
_symmetry_equiv_pos_as_xyz
'x, y, z'
'-x, -y, z'
'-y, x, z+1/2'
'y, -x, z+1/2'

loop_
_atom_site_type_symbol
_atom_site_label
_atom_site_fract_x
_atom_site_fract_y
_atom_site_fract_z
_atom_site_U_iso_or_equiv
_atom_site_adp_type
_atom_site_calc_flag
_atom_site_refinement_flags
_atom_site_occupancy
_atom_site_disorder_assembly
_atom_site_disorder_group
Fe Fe1 0.68089(8) 0.33071(7) 0.16159(18) 0.0569(4) Uani d . 1 . .
Fe Fe2 0.16760(8) 0.17898(7) 0.22058(17) 0.0586(4) Uani d . 1 . .
Cl Cl1 0.69861(18) 0.24505(16) 0.2998(4) 0.0869(10) Uani d . 1 . .
Cl Cl2 0.59364(17) 0.3131(2) 0.0264(4) 0.0898(11) Uani d . 1 . .
Cl Cl3 0.76550(17) 0.35346(18) 0.0238(4) 0.0913(11) Uani d . 1 . .
Cl Cl4 0.6604(2) 0.41656(17) 0.3005(4) 0.0913(11) Uani d . 1 . .
Cl Cl5 0.17996(16) 0.25893(15) 0.3795(4) 0.0735(9) Uani d . 1 . .
Cl Cl6 0.1499(2) 0.08671(15) 0.3379(4) 0.0886(10) Uani d . 1 . .
Cl Cl7 0.08268(18) 0.20197(19) 0.0809(5) 0.0966(11) Uani d . 1 . .
Cl Cl8 0.25566(19) 0.1697(2) 0.0873(5) 0.1016(12) Uani d . 1 . .
O O1 0.5196(4) 0.1673(3) 0.2934(8) 0.0592(19) Uani d . 1 . .
O O2 0.4364(3) 0.3755(3) 0.2618(9) 0.063(2) Uani d . 1 . .
O O3 0.4982(4) 0.1135(4) 0.6244(10) 0.086(3) Uani d D 1 . .
O O4 0.5648(4) 0.1321(4) 0.8177(8) 0.072(2) Uani d D 1 . .
O O5 0.3355(3) 0.0243(4) -0.1686(8) 0.0587(19) Uani d . 1 . .
O O6 0.1189(4) 0.0815(4) -0.2061(9) 0.068(2) Uani d . 1 . .
O O7 0.3705(4) -0.0319(3) 0.3520(8) 0.063(2) Uani d D 1 . .
O O8 0.3889(4) 0.0414(4) 0.1734(9) 0.073(2) Uani d D 1 . .
N N1 0.4750(4) 0.2704(4) 0.2853(9) 0.0448(19) Uani d . 1 . .
N N2 0.5058(4) 0.3546(3) 0.4494(9) 0.044(2) Uani d . 1 . .
N N3 0.5913(3) 0.2156(3) 0.5737(8) 0.0370(16) Uani d . 1 A .
N N4 0.5845(4) 0.3180(4) 0.6382(9) 0.0450(19) Uani d . 1 . .
H H4 0.5907 0.3539 0.6865 0.054 Uiso calc R 1 . .
N N5 0.2260(4) 0.0565(4) -0.1796(9) 0.0464(19) Uani d . 1 . .
N N6 0.1468(4) 0.0128(4) -0.0221(10) 0.047(2) Uani d . 1 . .
N N7 0.2938(3) -0.0580(3) 0.1018(8) 0.0343(16) Uani d . 1 B .
N N8 0.1903(4) -0.0635(3) 0.1613(9) 0.0452(19) Uani d . 1 . .
H H8 0.1551 -0.0744 0.2081 0.054 Uiso calc R 1 . .
C C1 0.5154(4) 0.2206(4) 0.3469(11) 0.040(2) Uani d . 1 . .
C C2 0.4696(4) 0.3359(5) 0.3274(12) 0.046(2) Uani d . 1 . .
C C3 0.5443(4) 0.3099(3) 0.5178(10) 0.0317(19) Uani d . 1 . .
C C4 0.5473(4) 0.2455(4) 0.4781(10) 0.039(2) Uani d . 1 . .
C C5 0.6115(4) 0.2604(4) 0.6661(11) 0.040(2) Uani d . 1 . .
H H5 0.6413 0.2526 0.7420 0.048 Uiso calc R 1 . .
C C6 0.4343(6) 0.2508(6) 0.1589(13) 0.068(3) Uani d . 1 . .
H H6A 0.4414 0.2050 0.1380 0.103 Uiso calc R 1 . .
H H6B 0.4463 0.2766 0.0744 0.103 Uiso calc R 1 . .
H H6C 0.3887 0.2581 0.1817 0.103 Uiso calc R 1 . .
C C7 0.5043(5) 0.4240(5) 0.4975(16) 0.068(3) Uani d . 1 . .
H H7A 0.4743 0.4483 0.4364 0.102 Uiso calc R 1 . .
H H7B 0.5476 0.4426 0.4894 0.102 Uiso calc R 1 . .
H H7C 0.4899 0.4262 0.5983 0.102 Uiso calc R 1 . .
C C8 0.6086(5) 0.1450(4) 0.5793(11) 0.049(2) Uani d . 1 . .
H H8A 0.6530 0.1401 0.6176 0.059 Uiso calc R 1 A .
H H8B 0.6077 0.1268 0.4805 0.059 Uiso calc R 1 . .
C C9 0.5614(6) 0.1078(5) 0.6754(12) 0.060(3) Uani d . 1 A .
H H9 0.5739 0.0611 0.6762 0.072 Uiso calc R 1 . .
C C10 0.4622(13) 0.1031(15) 0.7592(18) 0.068(8) Uani d PD 0.46(4) A 1
H H10A 0.4659 0.0580 0.7939 0.081 Uiso calc PR 0.46(4) A 1
H H10B 0.4160 0.1147 0.7488 0.081 Uiso calc PR 0.46(4) A 1
C C11 0.4989(6) 0.1514(14) 0.859(3) 0.068(8) Uani d PD 0.46(4) A 1
H H11A 0.4895 0.1969 0.8345 0.081 Uiso calc PR 0.46(4) A 1
H H11B 0.4901 0.1436 0.9627 0.081 Uiso calc PR 0.46(4) A 1
C C10' 0.4559(11) 0.1331(16) 0.7455(19) 0.094(10) Uani d PD 0.54(4) A 2
H H10C 0.4157 0.1072 0.7479 0.113 Uiso calc PR 0.54(4) A 2
H H10D 0.4448 0.1795 0.7401 0.113 Uiso calc PR 0.54(4) A 2
C C11' 0.4999(7) 0.1183(18) 0.878(3) 0.094(10) Uani d PD 0.54(4) A 2
H H11C 0.4898 0.1469 0.9609 0.113 Uiso calc PR 0.54(4) A 2
H H11D 0.4960 0.0727 0.9091 0.113 Uiso calc PR 0.54(4) A 2
C C12 0.2815(5) 0.0217(4) -0.1225(11) 0.043(2) Uani d . 1 . .
C C13 0.1621(4) 0.0531(4) -0.1418(12) 0.044(2) Uani d . 1 . .
C C14 0.1953(4) -0.0211(3) 0.0451(10) 0.0309(19) Uani d . 1 . .
C C15 0.2591(4) -0.0156(4) 0.0084(10) 0.035(2) Uani d . 1 . .
C C16 0.2515(5) -0.0846(4) 0.1871(11) 0.042(2) Uani d . 1 . .
H H16 0.2622 -0.1153 0.2593 0.050 Uiso calc R 1 . .
C C17 0.2421(6) 0.1030(6) -0.3009(13) 0.080(4) Uani d . 1 . .
H H17A 0.2887 0.1019 -0.3196 0.119 Uiso calc R 1 . .
H H17B 0.2294 0.1468 -0.2731 0.119 Uiso calc R 1 . .
H H17C 0.2188 0.0902 -0.3885 0.119 Uiso calc R 1 . .
C C18 0.0772(5) 0.0074(6) 0.0225(16) 0.071(4) Uani d . 1 . .
H H18A 0.0507 0.0353 -0.0389 0.107 Uiso calc R 1 . .
H H18B 0.0726 0.0207 0.1235 0.107 Uiso calc R 1 . .
H H18C 0.0629 -0.0375 0.0119 0.107 Uiso calc R 1 . .
C C19 0.3647(4) -0.0690(5) 0.1035(11) 0.045(2) Uani d . 1 . .
H H19A 0.3825 -0.0610 0.0058 0.054 Uiso calc R 1 B .
H H19B 0.3736 -0.1145 0.1292 0.054 Uiso calc R 1 . .
C C20 0.3981(4) -0.0246(5) 0.2117(13) 0.054(3) Uani d . 1 B .
H H20 0.4453 -0.0347 0.2153 0.065 Uiso calc R 1 . .
C C22 0.367(2) 0.0769(14) 0.303(2) 0.065(11) Uani d PD 0.36(4) B 3
H H22A 0.3207 0.0863 0.2988 0.078 Uiso calc PR 0.36(4) B 3
H H22B 0.3915 0.1179 0.3141 0.078 Uiso calc PR 0.36(4) B 3
C C21 0.383(3) 0.0292(8) 0.429(3) 0.065(11) Uani d PD 0.36(4) B 3
H H21A 0.4289 0.0327 0.4606 0.078 Uiso calc PR 0.36(4) B 3
H H21B 0.3543 0.0353 0.5127 0.078 Uiso calc PR 0.36(4) B 3
C C22' 0.3901(12) 0.0742(11) 0.3145(17) 0.078(7) Uani d PD 0.64(4) B 4
H H22C 0.3718 0.1183 0.3076 0.094 Uiso calc PR 0.64(4) B 4
H H22D 0.4346 0.0769 0.3530 0.094 Uiso calc PR 0.64(4) B 4
C C21' 0.3470(14) 0.0299(6) 0.411(3) 0.078(7) Uani d PD 0.64(4) B 4
H H21C 0.3566 0.0348 0.5150 0.094 Uiso calc PR 0.64(4) B 4
H H21D 0.3004 0.0365 0.3931 0.094 Uiso calc PR 0.64(4) B 4

loop_
_atom_site_aniso_label
_atom_site_aniso_U_11
_atom_site_aniso_U_22
_atom_site_aniso_U_33
_atom_site_aniso_U_12
_atom_site_aniso_U_13
_atom_site_aniso_U_23
Fe1 0.0695(10) 0.0601(10) 0.0411(9) -0.0070(8) 0.0035(8) 0.0009(8)
Fe2 0.0745(11) 0.0581(10) 0.0432(9) 0.0120(8) 0.0031(8) 0.0023(8)
Cl1 0.105(2) 0.078(2) 0.078(2) 0.0085(18) 0.021(2) 0.0265(19)
Cl2 0.089(2) 0.126(3) 0.055(2) -0.026(2) -0.0054(17) -0.0144(19)
Cl3 0.083(2) 0.096(2) 0.095(3) -0.0082(18) 0.027(2) 0.032(2)
Cl4 0.128(3) 0.082(2) 0.064(2) 0.003(2) -0.008(2) -0.0211(18)
Cl5 0.087(2) 0.0716(18) 0.0619(19) -0.0058(16) 0.0210(17) -0.0146(15)
Cl6 0.136(3) 0.0681(19) 0.061(2) 0.0021(19) -0.004(2) 0.0153(16)
Cl7 0.101(3) 0.108(3) 0.081(2) 0.023(2) -0.027(2) 0.010(2)
Cl8 0.102(3) 0.129(3) 0.073(2) 0.011(2) 0.027(2) -0.018(2)
O1 0.090(5) 0.040(4) 0.047(4) -0.004(3) -0.018(4) -0.019(3)
O2 0.045(4) 0.064(4) 0.079(6) 0.019(3) -0.012(4) 0.022(4)
O3 0.093(6) 0.087(6) 0.078(7) -0.033(5) -0.019(5) 0.002(5)
O4 0.086(5) 0.093(6) 0.036(4) 0.012(4) -0.006(4) 0.013(4)
O5 0.035(4) 0.097(5) 0.044(4) -0.002(3) 0.015(3) 0.027(4)
O6 0.065(5) 0.068(5) 0.071(6) 0.020(4) -0.016(4) 0.017(4)
O7 0.098(6) 0.055(4) 0.034(4) -0.003(4) -0.015(4) 0.011(3)
O8 0.081(5) 0.066(5) 0.073(6) -0.024(4) 0.002(5) 0.009(4)
N1 0.049(4) 0.055(5) 0.031(4) -0.003(4) -0.008(4) 0.005(4)
N2 0.050(5) 0.024(4) 0.056(6) 0.008(3) -0.005(4) 0.010(3)
N3 0.048(4) 0.041(4) 0.022(4) 0.009(3) -0.005(3) 0.004(3)
N4 0.061(5) 0.036(4) 0.038(5) 0.003(3) -0.021(4) -0.014(3)
N5 0.061(5) 0.047(4) 0.032(4) 0.010(4) -0.010(4) 0.009(4)
N6 0.035(4) 0.050(5) 0.056(5) 0.005(3) 0.005(4) 0.015(4)
N7 0.037(4) 0.039(4) 0.027(4) 0.003(3) 0.002(3) 0.012(3)
N8 0.040(4) 0.046(4) 0.049(5) -0.010(3) 0.013(4) 0.000(4)
C1 0.033(5) 0.047(5) 0.040(6) -0.003(4) 0.004(4) 0.010(5)
C2 0.033(5) 0.060(6) 0.044(6) 0.005(4) -0.009(4) 0.014(5)
C3 0.047(5) 0.015(4) 0.033(5) -0.012(3) 0.009(4) -0.004(3)
C4 0.038(5) 0.052(6) 0.026(5) -0.007(4) 0.002(4) 0.007(4)
C5 0.052(5) 0.035(5) 0.033(5) 0.004(4) -0.022(4) 0.004(4)
C6 0.088(8) 0.071(7) 0.046(7) 0.008(6) -0.020(6) -0.001(6)
C7 0.060(7) 0.044(6) 0.101(10) 0.008(5) -0.027(7) 0.001(6)
C8 0.065(6) 0.052(6) 0.030(5) 0.018(5) -0.010(5) 0.003(4)
C9 0.096(9) 0.045(6) 0.039(6) 0.006(5) -0.021(6) 0.010(5)
C10 0.057(13) 0.060(14) 0.085(17) 0.011(9) -0.009(10) 0.043(12)
C11 0.057(13) 0.060(14) 0.085(17) 0.011(9) -0.009(10) 0.043(12)
C10' 0.083(15) 0.061(16) 0.14(2) 0.025(11) 0.014(14) 0.054(14)
C11' 0.083(15) 0.061(16) 0.14(2) 0.025(11) 0.014(14) 0.054(14)
C12 0.053(6) 0.035(5) 0.041(6) -0.004(4) -0.007(5) 0.005(4)
C13 0.026(4) 0.046(5) 0.060(7) 0.017(4) -0.014(5) -0.009(5)
C14 0.037(5) 0.019(4) 0.037(5) -0.008(3) 0.006(4) 0.007(3)
C15 0.048(5) 0.025(4) 0.032(5) 0.003(4) 0.002(4) 0.002(4)
C16 0.061(6) 0.021(4) 0.043(6) 0.007(4) -0.008(5) 0.018(4)
C17 0.096(9) 0.094(9) 0.049(8) 0.012(7) 0.012(7) 0.020(7)
C18 0.038(6) 0.072(7) 0.103(10) 0.003(5) 0.003(6) 0.015(7)
C19 0.035(5) 0.057(6) 0.042(6) 0.019(4) -0.008(4) 0.007(5)
C20 0.034(5) 0.059(6) 0.069(8) 0.011(4) 0.003(5) 0.015(6)
C22 0.06(2) 0.051(16) 0.08(2) -0.008(12) 0.016(14) 0.002(14)
C21 0.06(2) 0.051(16) 0.08(2) -0.008(12) 0.016(14) 0.002(14)
C22' 0.063(12) 0.064(11) 0.108(15) -0.001(7) -0.001(9) -0.009(10)
C21' 0.063(12) 0.064(11) 0.108(15) -0.001(7) -0.001(9) -0.009(10)

loop_
_atom_type_symbol
_atom_type_description
_atom_type_scat_dispersion_real
_atom_type_scat_dispersion_imag
_atom_type_scat_source
C C 0.0033 0.0016 'International Tables Vol C Tables 4.2.6.8 and 6.1.1.4'
H H 0.0000 0.0000 'International Tables Vol C Tables 4.2.6.8 and 6.1.1.4'
N N 0.0061 0.0033 'International Tables Vol C Tables 4.2.6.8 and 6.1.1.4'
O O 0.0106 0.0060 'International Tables Vol C Tables 4.2.6.8 and 6.1.1.4'
Cl Cl 0.1484 0.1585 'International Tables Vol C Tables 4.2.6.8 and 6.1.1.4'
Fe Fe 0.3463 0.8444 'International Tables Vol C Tables 4.2.6.8 and 6.1.1.4'

loop_
_geom_angle_atom_site_label_1
_geom_angle_atom_site_label_2
_geom_angle_atom_site_label_3
_geom_angle_site_symmetry_1
_geom_angle_site_symmetry_3
_geom_angle
_geom_angle_publ_flag
Cl1 Fe1 Cl3 . . 111.77(15) ?
Cl1 Fe1 Cl2 . . 109.10(16) ?
Cl3 Fe1 Cl2 . . 110.66(17) ?
Cl1 Fe1 Cl4 . . 109.65(16) ?
Cl3 Fe1 Cl4 . . 108.16(16) ?
Cl2 Fe1 Cl4 . . 107.41(16) ?
Cl8 Fe2 Cl6 . . 109.43(17) ?
Cl8 Fe2 Cl5 . . 109.77(15) ?
Cl6 Fe2 Cl5 . . 109.54(15) ?
Cl8 Fe2 Cl7 . . 110.21(18) ?
Cl6 Fe2 Cl7 . . 109.58(17) ?
Cl5 Fe2 Cl7 . . 108.28(15) ?
C9 O3 C10 . . 100.2(14) ?
C9 O3 C10' . . 108.8(12) ?
C10 O3 C10' . . 25.3(10) ?
C9 O4 C11 . . 107.1(13) ?
C9 O4 C11' . . 103.8(15) ?
C11 O4 C11' . . 27.7(10) ?
C20 O7 C21' . . 112.1(10) ?
C20 O7 C21 . . 106.0(16) ?
C21' O7 C21 . . 30.3(14) ?
C20 O8 C22' . . 102.7(12) ?
C20 O8 C22 . . 108.4(14) ?
C22' O8 C22 . . 18.9(19) ?
C2 N1 C1 . . 128.4(8) ?
C2 N1 C6 . . 115.5(8) ?
C1 N1 C6 . . 116.1(8) ?
C3 N2 C2 . . 119.4(7) ?
C3 N2 C7 . . 121.2(8) ?
C2 N2 C7 . . 119.3(8) ?
C5 N3 C4 . . 107.5(7) ?
C5 N3 C8 . . 125.4(7) ?
C4 N3 C8 . . 126.9(7) ?
C5 N4 C3 . . 107.2(7) ?
C5 N4 H4 . . 126.4 ?
C3 N4 H4 . . 126.4 ?
C13 N5 C12 . . 130.1(8) ?
C13 N5 C17 . . 115.8(8) ?
C12 N5 C17 . . 114.1(8) ?
C14 N6 C13 . . 119.3(7) ?
C14 N6 C18 . . 122.5(8) ?
C13 N6 C18 . . 118.1(8) ?
C16 N7 C15 . . 106.8(7) ?
C16 N7 C19 . . 126.5(7) ?
C15 N7 C19 . . 126.7(7) ?
C16 N8 C14 . . 105.6(7) ?
C16 N8 H8 . . 127.2 ?
C14 N8 H8 . . 127.2 ?
O1 C1 N1 . . 122.0(9) ?
O1 C1 C4 . . 128.4(9) ?
N1 C1 C4 . . 109.5(8) ?
O2 C2 N2 . . 120.6(9) ?
O2 C2 N1 . . 123.2(9) ?
N2 C2 N1 . . 116.2(8) ?
N2 C3 C4 . . 123.5(8) ?
N2 C3 N4 . . 129.1(7) ?
C4 C3 N4 . . 107.4(7) ?
C3 C4 N3 . . 106.5(8) ?
C3 C4 C1 . . 122.3(8) ?
N3 C4 C1 . . 130.6(8) ?
N3 C5 N4 . . 111.3(8) ?
N3 C5 H5 . . 124.3 ?
N4 C5 H5 . . 124.3 ?
N1 C6 H6A . . 109.5 ?
N1 C6 H6B . . 109.5 ?
H6A C6 H6B . . 109.5 ?
N1 C6 H6C . . 109.5 ?
H6A C6 H6C . . 109.5 ?
H6B C6 H6C . . 109.5 ?
N2 C7 H7A . . 109.5 ?
N2 C7 H7B . . 109.5 ?
H7A C7 H7B . . 109.5 ?
N2 C7 H7C . . 109.5 ?
H7A C7 H7C . . 109.5 ?
H7B C7 H7C . . 109.5 ?
N3 C8 C9 . . 110.9(8) ?
N3 C8 H8A . . 109.5 ?
C9 C8 H8A . . 109.5 ?
N3 C8 H8B . . 109.5 ?
C9 C8 H8B . . 109.5 ?
H8A C8 H8B . . 108.0 ?
O3 C9 O4 . . 109.3(10) ?
O3 C9 C8 . . 111.1(8) ?
O4 C9 C8 . . 109.3(9) ?
O3 C9 H9 . . 109.0 ?
O4 C9 H9 . . 109.0 ?
C8 C9 H9 . . 109.0 ?
O3 C10 C11 . . 99.2(16) ?
O3 C10 H10A . . 111.9 ?
C11 C10 H10A . . 111.9 ?
O3 C10 H10B . . 111.9 ?
C11 C10 H10B . . 111.9 ?
H10A C10 H10B . . 109.6 ?
O4 C11 C10 . . 97.2(16) ?
O4 C11 H11A . . 112.3 ?
C10 C11 H11A . . 112.3 ?
O4 C11 H11B . . 112.3 ?
C10 C11 H11B . . 112.3 ?
H11A C11 H11B . . 109.9 ?
O3 C10' C11' . . 101.4(17) ?
O3 C10' H10C . . 111.5 ?
C11' C10' H10C . . 111.5 ?
O3 C10' H10D . . 111.5 ?
C11' C10' H10D . . 111.5 ?
H10C C10' H10D . . 109.3 ?
O4 C11' C10' . . 101.1(15) ?
O4 C11' H11C . . 111.6 ?
C10' C11' H11C . . 111.6 ?
O4 C11' H11D . . 111.6 ?
C10' C11' H11D . . 111.6 ?
H11C C11' H11D . . 109.4 ?
O5 C12 N5 . . 125.8(9) ?
O5 C12 C15 . . 126.6(8) ?
N5 C12 C15 . . 107.5(8) ?
O6 C13 N5 . . 123.8(10) ?
O6 C13 N6 . . 119.9(8) ?
N5 C13 N6 . . 116.3(7) ?
C15 C14 N6 . . 123.4(7) ?
C15 C14 N8 . . 108.4(7) ?
N6 C14 N8 . . 128.2(7) ?
C14 C15 N7 . . 106.5(7) ?
C14 C15 C12 . . 122.6(8) ?
N7 C15 C12 . . 130.2(8) ?
N7 C16 N8 . . 112.6(8) ?
N7 C16 H16 . . 123.7 ?
N8 C16 H16 . . 123.7 ?
N5 C17 H17A . . 109.5 ?
N5 C17 H17B . . 109.5 ?
H17A C17 H17B . . 109.5 ?
N5 C17 H17C . . 109.5 ?
H17A C17 H17C . . 109.5 ?
H17B C17 H17C . . 109.5 ?
N6 C18 H18A . . 109.5 ?
N6 C18 H18B . . 109.5 ?
H18A C18 H18B . . 109.5 ?
N6 C18 H18C . . 109.5 ?
H18A C18 H18C . . 109.5 ?
H18B C18 H18C . . 109.5 ?
N7 C19 C20 . . 111.3(8) ?
N7 C19 H19A . . 109.4 ?
C20 C19 H19A . . 109.4 ?
N7 C19 H19B . . 109.4 ?
C20 C19 H19B . . 109.4 ?
H19A C19 H19B . . 108.0 ?
O8 C20 O7 . . 105.9(8) ?
O8 C20 C19 . . 110.7(9) ?
O7 C20 C19 . . 110.6(8) ?
O8 C20 H20 . . 109.8 ?
O7 C20 H20 . . 109.8 ?
C19 C20 H20 . . 109.8 ?
O8 C22 C21 . . 103.2(18) ?
O8 C22 H22A . . 111.1 ?
C21 C22 H22A . . 111.1 ?
O8 C22 H22B . . 111.1 ?
C21 C22 H22B . . 111.1 ?
H22A C22 H22B . . 109.1 ?
O7 C21 C22 . . 98.3(18) ?
O7 C21 H21A . . 112.1 ?
C22 C21 H21A . . 112.1 ?
O7 C21 H21B . . 112.1 ?
C22 C21 H21B . . 112.1 ?
H21A C21 H21B . . 109.7 ?
O8 C22' C21' . . 103.0(13) ?
O8 C22' H22C . . 111.2 ?
C21' C22' H22C . . 111.2 ?
O8 C22' H22D . . 111.2 ?
C21' C22' H22D . . 111.2 ?
H22C C22' H22D . . 109.1 ?
O7 C21' C22' . . 96.4(14) ?
O7 C21' H21C . . 112.5 ?
C22' C21' H21C . . 112.5 ?
O7 C21' H21D . . 112.5 ?
C22' C21' H21D . . 112.5 ?
H21C C21' H21D . . 110.0 ?

loop_
_geom_bond_atom_site_label_1
_geom_bond_atom_site_label_2
_geom_bond_site_symmetry_2
_geom_bond_distance
_geom_bond_publ_flag
Fe1 Cl1 . 2.173(3) ?
Fe1 Cl3 . 2.173(3) ?
Fe1 Cl2 . 2.183(4) ?
Fe1 Cl4 . 2.190(4) ?
Fe2 Cl8 . 2.165(4) ?
Fe2 Cl6 . 2.183(3) ?
Fe2 Cl5 . 2.185(3) ?
Fe2 Cl7 . 2.189(4) ?
O1 C1 . 1.189(10) ?
O2 C2 . 1.206(11) ?
O3 C9 . 1.368(13) ?
O3 C10 . 1.441(10) ?
O3 C10' . 1.450(10) ?
O4 C9 . 1.383(13) ?
O4 C11 . 1.442(10) ?
O4 C11' . 1.454(10) ?
O5 C12 . 1.173(10) ?
O6 C13 . 1.201(10) ?
O7 C20 . 1.398(13) ?
O7 C21' . 1.444(9) ?
O7 C21 . 1.447(10) ?
O8 C20 . 1.396(12) ?
O8 C22' . 1.443(10) ?
O8 C22 . 1.446(10) ?
N1 C2 . 1.386(12) ?
N1 C1 . 1.417(11) ?
N1 C6 . 1.467(13) ?
N2 C3 . 1.349(11) ?
N2 C2 . 1.382(12) ?
N2 C7 . 1.473(12) ?
N3 C5 . 1.302(11) ?
N3 C4 . 1.384(11) ?
N3 C8 . 1.477(11) ?
N4 C5 . 1.316(10) ?
N4 C3 . 1.372(11) ?
N4 H4 . 0.8600 ?
N5 C13 . 1.344(11) ?
N5 C12 . 1.427(11) ?
N5 C17 . 1.486(13) ?
N6 C14 . 1.346(11) ?
N6 C13 . 1.394(13) ?
N6 C18 . 1.473(12) ?
N7 C16 . 1.274(11) ?
N7 C15 . 1.399(10) ?
N7 C19 . 1.456(10) ?
N8 C16 . 1.335(11) ?
N8 C14 . 1.365(11) ?
N8 H8 . 0.8600 ?
C1 C4 . 1.446(13) ?
C3 C4 . 1.357(12) ?
C5 H5 . 0.9300 ?
C6 H6A . 0.9600 ?
C6 H6B . 0.9600 ?
C6 H6C . 0.9600 ?
C7 H7A . 0.9600 ?
C7 H7B . 0.9600 ?
C7 H7C . 0.9600 ?
C8 C9 . 1.499(14) ?
C8 H8A . 0.9700 ?
C8 H8B . 0.9700 ?
C9 H9 . 0.9800 ?
C10 C11 . 1.528(10) ?
C10 H10A . 0.9700 ?
C10 H10B . 0.9700 ?
C11 H11A . 0.9700 ?
C11 H11B . 0.9700 ?
C10' C11' . 1.529(10) ?
C10' H10C . 0.9700 ?
C10' H10D . 0.9700 ?
C11' H11C . 0.9700 ?
C11' H11D . 0.9700 ?
C12 C15 . 1.479(12) ?
C14 C15 . 1.342(11) ?
C16 H16 . 0.9300 ?
C17 H17A . 0.9600 ?
C17 H17B . 0.9600 ?
C17 H17C . 0.9600 ?
C18 H18A . 0.9600 ?
C18 H18B . 0.9600 ?
C18 H18C . 0.9600 ?
C19 C20 . 1.494(14) ?
C19 H19A . 0.9700 ?
C19 H19B . 0.9700 ?
C20 H20 . 0.9800 ?
C22 C21 . 1.530(10) ?
C22 H22A . 0.9700 ?
C22 H22B . 0.9700 ?
C21 H21A . 0.9700 ?
C21 H21B . 0.9700 ?
C22' C21' . 1.528(10) ?
C22' H22C . 0.9700 ?
C22' H22D . 0.9700 ?
C21' H21C . 0.9700 ?
C21' H21D . 0.9700 ?

loop_
_geom_hbond_atom_site_label_D
_geom_hbond_atom_site_label_H
_geom_hbond_atom_site_label_A
_geom_hbond_site_symmetry_A
_geom_hbond_distance_DH
_geom_hbond_distance_HA
_geom_hbond_distance_DA
_geom_hbond_angle_DHA
N4 H4 O2 3_655 0.86 1.93 2.774(9) 165.1
N8 H8 O6 4 0.86 1.91 2.754(9) 166.4
C5 H5 Cl5 3_655 0.93 2.80 3.650(11) 152.8
C8 H8B O7 2_655 0.97 2.29 3.114(11) 141.8
C10 H10C O5 1_556 0.95 2.46 3.098(11) 124.2
C10' H10B O5 1_556 0.89 2.57 3.384(11) 152.5
C10' H10C O5 1_556 0.97 2.46 3.384(11) 158.9
C16 H16 Cl1 2_655 0.93 2.78 3.560(11) 142.8
C19 H19A O4 2_654 0.97 2.48 3.227(11) 133.8
C19 H19A O5 1_555 0.97 2.53 3.167(11) 123.0
C22' H22D O1 1_555 0.97 2.58 3.242(11) 126.1
